data_4502131
loop_
_publ_author_name
'Ge, Ying-Ying'
'Li, Guo-Bi'
'Fang, Hua-Cai'
'Zhan, Xu-Lin'
'Gu, Zhi-Gang'
'Chen, Jin-Hao'
'Sun, Feng'
'Cai, Yue-Peng'
'Thallapally, Praveen K.'

_publ_section_title
;
 Auxiliary Ligand-Dependent Assembly of Several Ni/Ni&#x2212;Cd Compounds
 with N2O2Donor Tetradentate Symmetrical Schiff Base Ligand
;
_journal_issue 11
_journal_name_full 'Crystal Growth &amp; Design'
_journal_page_first 4987
_journal_paper_doi 10.1021/cg101082t
_journal_volume 10
_journal_year 2010
_chemical_formula_moiety 'C24 H36 Cd2 N16 Ni2 O4'
_chemical_formula_sum 'C24 H36 Cd2 N16 Ni2 O4'
_chemical_formula_weight 954.91
_chemical_name_systematic
; 
 ? 
;
_space_group_IT_number 2
_symmetry_cell_setting triclinic
_symmetry_space_group_name_Hall '-P 1'
_symmetry_space_group_name_H-M 'P -1'
_atom_sites_solution_hydrogens geom
_atom_sites_solution_primary direct
_atom_sites_solution_secondary difmap
_audit_creation_method SHELXL-97
_cell_angle_alpha 68.876(7)
_cell_angle_beta 85.576(7)
_cell_angle_gamma 61.825(7)
_cell_formula_units_Z 2
_cell_length_a 11.6917(13)
_cell_length_b 11.7384(14)
_cell_length_c 14.8500(15)
_cell_measurement_reflns_used 1963
_cell_measurement_temperature 296(2)
_cell_measurement_theta_max 22.84
_cell_measurement_theta_min 2.94
_cell_volume 1665.1(4)
_computing_cell_refinement 'Bruker SAINT'
_computing_data_collection 'Bruker APEX2'
_computing_data_reduction 'Bruker SAINT'
_computing_molecular_graphics 'Bruker SHELXTL'
_computing_publication_material 'Bruker SHELXTL'
_computing_structure_refinement 'SHELXL-97 (Sheldrick, 2008)'
_computing_structure_solution 'SHELXS-97 (Sheldrick, 2008)'
_diffrn_ambient_temperature 296(2)
_diffrn_measured_fraction_theta_full 0.986
_diffrn_measured_fraction_theta_max 0.986
_diffrn_measurement_device_type 'Bruker APEX-II CCD'
_diffrn_measurement_method '\f and \w scans'
_diffrn_radiation_monochromator graphite
_diffrn_radiation_source 'fine-focus sealed tube'
_diffrn_radiation_type MoK\a
_diffrn_radiation_wavelength 0.71073
_diffrn_reflns_av_R_equivalents 0.0664
_diffrn_reflns_av_sigmaI/netI 0.0933
_diffrn_reflns_limit_h_max 10
_diffrn_reflns_limit_h_min -13
_diffrn_reflns_limit_k_max 14
_diffrn_reflns_limit_k_min -14
_diffrn_reflns_limit_l_max 17
_diffrn_reflns_limit_l_min -17
_diffrn_reflns_number 12625
_diffrn_reflns_theta_full 25.20
_diffrn_reflns_theta_max 25.20
_diffrn_reflns_theta_min 1.99
_exptl_absorpt_coefficient_mu 2.431
_exptl_absorpt_correction_T_max 0.7118
_exptl_absorpt_correction_T_min 0.5705
_exptl_absorpt_correction_type multi-scan
_exptl_absorpt_process_details 'SADABS (Sheldrick, 1996)'
_exptl_crystal_colour green-yellow
_exptl_crystal_density_diffrn 1.905
_exptl_crystal_density_method 'not measured'
_exptl_crystal_description block
_exptl_crystal_F_000 952
_exptl_crystal_size_max 0.26
_exptl_crystal_size_mid 0.22
_exptl_crystal_size_min 0.15
_refine_diff_density_max 1.956
_refine_diff_density_min -1.305
_refine_diff_density_rms 0.281
_refine_ls_extinction_method none
_refine_ls_goodness_of_fit_ref 1.006
_refine_ls_hydrogen_treatment constr
_refine_ls_matrix_type full
_refine_ls_number_parameters 441
_refine_ls_number_reflns 5989
_refine_ls_number_restraints 0
_refine_ls_restrained_S_all 1.006
_refine_ls_R_factor_all 0.0939
_refine_ls_R_factor_gt 0.0731
_refine_ls_shift/su_max 0.000
_refine_ls_shift/su_mean 0.000
_refine_ls_structure_factor_coef Fsqd
_refine_ls_weighting_details 'calc w=1/[\s^2^(Fo^2^)+(0.0904P)^2^+69.0763P] where P=(Fo^2^+2Fc^2^)/3'
_refine_ls_weighting_scheme calc
_refine_ls_wR_factor_gt 0.1941
_refine_ls_wR_factor_ref 0.2043
_reflns_number_gt 3674
_reflns_number_total 5989
_reflns_threshold_expression >2sigma(I)
_cod_data_source_file cg101082t_si_009.cif
_cod_data_source_block f
_cod_depositor_comments
;
The following automatic conversions were performed:

'_symmetry_cell_setting' value 'Triclinic' changed to 'triclinic'
according to /home/saulius/struct/CIF-dictionaries/cif_core.dic
dictionary named 'cif_core.dic' version 2.4.2 from 2011-04-26.

Automatic conversion script
Id: cif_fix_values 1715 2011-07-08 13:25:40Z adriana 
;
_cod_original_cell_volume 1665.1(3)
_cod_original_sg_symbol_H-M P-1
_cod_database_code 4502131

loop_
_symmetry_equiv_pos_as_xyz
'x, y, z'
'-x, -y, -z'

loop_
_atom_site_label
_atom_site_type_symbol
_atom_site_fract_x
_atom_site_fract_y
_atom_site_fract_z
_atom_site_U_iso_or_equiv
_atom_site_adp_type
_atom_site_occupancy
_atom_site_symmetry_multiplicity
_atom_site_calc_flag
_atom_site_refinement_flags
Cd2 Cd 1.05848(12) 0.99116(13) 0.61687(8) 0.0329(4) Uani 1 1 d .
Cd1 Cd 0.90441(14) 0.97575(15) 0.84390(9) 0.0412(4) Uani 1 1 d .
Ni2 Ni 1.3573(2) 0.9868(2) 0.62510(14) 0.0306(5) Uani 1 1 d .
Ni1 Ni 0.6053(2) 0.9854(2) 0.86758(14) 0.0332(5) Uani 1 1 d .
N7 N 1.0133(15) 1.1168(17) 0.4531(10) 0.043(4) Uani 1 1 d .
N4 N 0.8598(15) 1.0960(18) 0.6788(10) 0.044(4) Uani 1 1 d .
N5 N 0.7715(17) 1.213(2) 0.6424(12) 0.049(4) Uani 1 1 d .
N1 N 1.0868(17) 0.8531(18) 0.7798(11) 0.052(4) Uani 1 1 d .
N2 N 1.1822(18) 0.756(2) 0.8290(13) 0.052(4) Uani 1 1 d .
N8 N 1.0123(16) 1.2260(19) 0.4124(11) 0.047(4) Uani 1 1 d .
O2 O 0.6747(13) 1.1016(14) 0.8550(8) 0.047(3) Uani 1 1 d .
O4 O 1.1823(11) 1.1096(13) 0.6203(8) 0.040(3) Uani 1 1 d .
O3 O 1.2947(11) 0.8648(12) 0.6295(9) 0.040(3) Uani 1 1 d .
O1 O 0.7770(12) 0.8586(12) 0.8652(8) 0.041(3) Uani 1 1 d .
N15 N 1.5306(15) 0.8572(16) 0.6384(10) 0.039(3) Uani 1 1 d .
N13 N 0.5408(14) 0.8629(16) 0.8865(10) 0.039(3) Uani 1 1 d .
N16 N 1.4133(15) 1.1153(16) 0.6122(9) 0.039(4) Uani 1 1 d .
N14 N 0.4332(15) 1.1190(16) 0.8639(10) 0.042(4) Uani 1 1 d .
C13 C 1.2915(19) 0.661(2) 0.6365(16) 0.053(5) Uani 1 1 d .
H13A H 1.2443 0.7031 0.5732 0.080 Uiso 1 1 calc R
H13B H 1.2312 0.6681 0.6845 0.080 Uiso 1 1 calc R
H13C H 1.3513 0.5646 0.6492 0.080 Uiso 1 1 calc R
C14 C 1.3659(18) 0.7337(17) 0.6408(12) 0.034(4) Uani 1 1 d .
C15 C 1.4969(18) 0.6667(19) 0.6506(13) 0.044(4) Uani 1 1 d .
H15 H 1.5373 0.5732 0.6589 0.053 Uiso 1 1 calc R
C19 C 1.5562(19) 1.063(2) 0.6114(14) 0.046(5) Uani 1 1 d .
H19A H 1.5742 1.1089 0.5477 0.055 Uiso 1 1 calc R
H19B H 1.5878 1.0845 0.6583 0.055 Uiso 1 1 calc R
C18 C 1.625(2) 0.911(2) 0.6355(16) 0.063(6) Uani 1 1 d .
H18A H 1.6769 0.8655 0.6982 0.076 Uiso 1 1 calc R
H18B H 1.6842 0.8899 0.5873 0.076 Uiso 1 1 calc R
C16 C 1.5797(18) 0.7244(19) 0.6495(12) 0.039(4) Uani 1 1 d .
C21 C 1.339(2) 1.243(2) 0.6027(12) 0.044(5) Uani 1 1 d .
N6 N 0.689(2) 1.323(2) 0.6088(16) 0.079(6) Uani 1 1 d .
C23 C 1.1316(17) 1.2384(17) 0.6137(12) 0.033(4) Uani 1 1 d .
C24 C 0.987(2) 1.316(2) 0.6128(16) 0.056(5) Uani 1 1 d .
H24A H 0.9627 1.2740 0.6740 0.083 Uiso 1 1 calc R
H24B H 0.9451 1.3127 0.5615 0.083 Uiso 1 1 calc R
H24C H 0.9612 1.4109 0.6023 0.083 Uiso 1 1 calc R
C22 C 1.202(2) 1.306(2) 0.6035(13) 0.047(5) Uani 1 1 d .
H22 H 1.1576 1.3993 0.5968 0.056 Uiso 1 1 calc R
C2 C 0.8194(19) 0.7285(19) 0.8840(12) 0.041(4) Uani 1 1 d .
C1 C 0.9649(18) 0.6430(18) 0.8815(15) 0.049(5) Uani 1 1 d .
H1A H 1.0128 0.6571 0.9224 0.073 Uiso 1 1 calc R
H1B H 0.9857 0.6715 0.8160 0.073 Uiso 1 1 calc R
H1C H 0.9883 0.5463 0.9044 0.073 Uiso 1 1 calc R
C3 C 0.749(2) 0.6595(19) 0.9033(12) 0.042(4) Uani 1 1 d .
H3 H 0.7919 0.5642 0.9174 0.050 Uiso 1 1 calc R
C4 C 0.607(2) 0.731(2) 0.9025(13) 0.048(5) Uani 1 1 d .
C5 C 0.548(2) 0.639(2) 0.9194(15) 0.054(5) Uani 1 1 d .
H5A H 0.4920 0.6685 0.8625 0.081 Uiso 1 1 calc R
H5B H 0.4982 0.6423 0.9737 0.081 Uiso 1 1 calc R
H5C H 0.6162 0.5450 0.9329 0.081 Uiso 1 1 calc R
N9 N 1.010(2) 1.328(2) 0.3733(14) 0.071(6) Uani 1 1 d .
C9 C 0.392(2) 1.247(2) 0.8568(13) 0.050(5) Uani 1 1 d .
C7 C 0.343(2) 1.064(3) 0.8733(19) 0.075(7) Uani 1 1 d .
H7A H 0.2948 1.0777 0.9280 0.090 Uiso 1 1 calc R
H7B H 0.2802 1.1183 0.8155 0.090 Uiso 1 1 calc R
C10 C 0.483(2) 1.299(2) 0.8504(13) 0.052(5) Uani 1 1 d .
H10 H 0.4464 1.3916 0.8441 0.062 Uiso 1 1 calc R
C6 C 0.399(2) 0.918(2) 0.8867(16) 0.063(6) Uani 1 1 d .
H6A H 0.3635 0.9086 0.8345 0.076 Uiso 1 1 calc R
H6B H 0.3792 0.8675 0.9479 0.076 Uiso 1 1 calc R
C11 C 0.611(2) 1.2321(18) 0.8523(12) 0.041(4) Uani 1 1 d .
C12 C 0.696(3) 1.294(3) 0.8529(19) 0.076(8) Uani 1 1 d .
H12A H 0.7542 1.2808 0.8041 0.115 Uiso 1 1 calc R
H12B H 0.7454 1.2498 0.9155 0.115 Uiso 1 1 calc R
H12C H 0.6425 1.3917 0.8395 0.115 Uiso 1 1 calc R
N3 N 1.271(2) 0.655(2) 0.8785(17) 0.086(7) Uani 1 1 d .
N11 N 0.9739(18) 0.8806(18) 1.0682(12) 0.054(4) Uani 1 1 d .
N10 N 0.961(2) 0.848(2) 1.0077(15) 0.080(6) Uani 1 1 d .
N12 N 0.978(2) 0.929(4) 1.1328(10) 0.127(13) Uani 1 1 d .
C17 C 1.7240(19) 0.629(2) 0.6624(16) 0.060(6) Uani 1 1 d .
H17A H 1.7607 0.6112 0.7247 0.090 Uiso 1 1 calc R
H17B H 1.7638 0.6716 0.6121 0.090 Uiso 1 1 calc R
H17C H 1.7398 0.5429 0.6585 0.090 Uiso 1 1 calc R
C20 C 1.395(3) 1.341(2) 0.5891(16) 0.067(6) Uani 1 1 d .
H20A H 1.3258 1.4323 0.5805 0.101 Uiso 1 1 calc R
H20B H 1.4418 1.3447 0.5329 0.101 Uiso 1 1 calc R
H20C H 1.4541 1.3073 0.6455 0.101 Uiso 1 1 calc R
C8 C 0.251(2) 1.344(3) 0.8501(19) 0.085(8) Uani 1 1 d .
H8A H 0.2163 1.3084 0.9075 0.127 Uiso 1 1 calc R
H8B H 0.2060 1.3549 0.7940 0.127 Uiso 1 1 calc R
H8C H 0.2403 1.4332 0.8446 0.127 Uiso 1 1 calc R

loop_
_atom_site_aniso_label
_atom_site_aniso_U_11
_atom_site_aniso_U_22
_atom_site_aniso_U_33
_atom_site_aniso_U_23
_atom_site_aniso_U_13
_atom_site_aniso_U_12
Cd2 0.0328(8) 0.0402(8) 0.0296(6) -0.0154(6) 0.0065(5) -0.0191(6)
Cd1 0.0417(9) 0.0567(9) 0.0342(7) -0.0222(6) 0.0137(6) -0.0280(8)
Ni2 0.0330(13) 0.0329(12) 0.0314(10) -0.0146(9) 0.0048(9) -0.0182(11)
Ni1 0.0335(13) 0.0366(13) 0.0303(10) -0.0132(10) 0.0059(10) -0.0170(11)
N7 0.048(11) 0.051(10) 0.030(7) -0.010(7) -0.012(7) -0.025(9)
N4 0.029(9) 0.057(11) 0.040(8) -0.018(8) 0.010(7) -0.017(9)
N5 0.025(10) 0.066(13) 0.058(10) -0.032(10) 0.016(9) -0.017(10)
N1 0.033(10) 0.056(11) 0.039(8) -0.018(8) 0.013(8) -0.002(9)
N2 0.036(11) 0.066(13) 0.059(10) -0.027(10) 0.016(10) -0.028(11)
N8 0.050(11) 0.057(12) 0.047(9) -0.014(9) 0.004(8) -0.038(10)
O2 0.046(8) 0.062(9) 0.032(6) -0.017(6) 0.021(6) -0.028(7)
O4 0.032(7) 0.052(8) 0.049(7) -0.029(6) 0.012(6) -0.023(7)
O3 0.024(7) 0.031(7) 0.056(7) -0.018(6) -0.003(6) -0.002(6)
O1 0.051(8) 0.034(7) 0.049(7) -0.016(6) 0.007(6) -0.029(7)
N15 0.040(9) 0.042(9) 0.032(7) -0.012(7) 0.004(7) -0.019(8)
N13 0.025(8) 0.042(9) 0.041(8) -0.011(7) 0.003(7) -0.011(8)
N16 0.045(10) 0.049(10) 0.030(7) -0.015(7) 0.011(7) -0.029(9)
N14 0.043(10) 0.043(9) 0.035(7) -0.010(7) 0.018(7) -0.023(8)
C13 0.043(12) 0.042(12) 0.091(15) -0.036(11) 0.003(11) -0.023(11)
C14 0.038(11) 0.020(9) 0.045(9) -0.016(8) 0.004(8) -0.012(8)
C15 0.027(11) 0.026(10) 0.049(10) -0.008(8) -0.016(9) 0.008(9)
C19 0.041(12) 0.044(12) 0.050(10) -0.011(9) 0.006(9) -0.022(10)
C18 0.077(17) 0.087(18) 0.065(13) -0.035(13) 0.031(13) -0.068(16)
C16 0.034(11) 0.043(11) 0.039(9) -0.018(8) 0.007(8) -0.016(10)
C21 0.074(15) 0.051(12) 0.042(10) -0.027(9) 0.023(10) -0.052(12)
N6 0.049(14) 0.074(15) 0.087(15) -0.023(12) -0.001(12) -0.014(13)
C23 0.042(11) 0.024(9) 0.038(9) -0.014(7) 0.014(8) -0.017(9)
C24 0.053(14) 0.030(11) 0.083(15) -0.028(11) 0.015(12) -0.016(10)
C22 0.067(15) 0.036(11) 0.052(11) -0.023(9) 0.005(10) -0.029(11)
C2 0.051(13) 0.041(11) 0.036(9) -0.017(8) 0.008(9) -0.025(10)
C1 0.038(12) 0.023(10) 0.074(13) -0.016(9) 0.006(10) -0.008(9)
C3 0.057(13) 0.027(10) 0.041(9) -0.006(8) 0.001(9) -0.023(10)
C4 0.066(15) 0.056(14) 0.039(10) -0.018(9) 0.017(10) -0.044(13)
C5 0.058(14) 0.046(12) 0.058(12) -0.014(10) 0.006(11) -0.029(12)
N9 0.093(17) 0.064(13) 0.069(12) -0.010(10) 0.012(11) -0.058(13)
C9 0.048(13) 0.053(13) 0.040(10) -0.026(10) 0.011(10) -0.013(11)
C7 0.050(15) 0.11(2) 0.093(18) -0.053(17) 0.026(14) -0.050(16)
C10 0.059(15) 0.036(11) 0.043(10) -0.018(9) 0.007(10) -0.008(11)
C6 0.053(15) 0.067(16) 0.052(12) -0.005(11) 0.009(11) -0.028(13)
C11 0.049(13) 0.033(10) 0.042(9) -0.024(8) 0.007(9) -0.012(10)
C12 0.11(2) 0.067(16) 0.090(17) -0.046(14) 0.029(16) -0.060(17)
N3 0.057(15) 0.069(15) 0.098(16) 0.003(13) -0.010(13) -0.025(13)
N11 0.063(13) 0.056(11) 0.047(10) -0.008(9) 0.010(9) -0.040(10)
N10 0.087(17) 0.112(19) 0.072(13) -0.040(13) 0.008(12) -0.068(16)
N12 0.090(16) 0.32(4) 0.003(6) -0.028(13) 0.008(8) -0.15(2)
C17 0.034(12) 0.061(14) 0.075(14) -0.029(12) 0.022(11) -0.013(11)
C20 0.09(2) 0.055(14) 0.066(14) -0.022(12) 0.011(13) -0.045(15)
C8 0.063(18) 0.10(2) 0.084(17) -0.056(16) 0.014(14) -0.015(16)

loop_
_atom_type_symbol
_atom_type_description
_atom_type_scat_dispersion_real
_atom_type_scat_dispersion_imag
_atom_type_scat_source
C C 0.0033 0.0016 'International Tables Vol C Tables 4.2.6.8 and 6.1.1.4'
H H 0.0000 0.0000 'International Tables Vol C Tables 4.2.6.8 and 6.1.1.4'
N N 0.0061 0.0033 'International Tables Vol C Tables 4.2.6.8 and 6.1.1.4'
O O 0.0106 0.0060 'International Tables Vol C Tables 4.2.6.8 and 6.1.1.4'
Ni Ni 0.3393 1.1124 'International Tables Vol C Tables 4.2.6.8 and 6.1.1.4'
Cd Cd -0.8075 1.2024 'International Tables Vol C Tables 4.2.6.8 and 6.1.1.4'

loop_
_geom_angle_atom_site_label_1
_geom_angle_atom_site_label_2
_geom_angle_atom_site_label_3
_geom_angle
_geom_angle_site_symmetry_1
_geom_angle_site_symmetry_3
N7 Cd2 N1 172.6(6) . .
N7 Cd2 N7 72.7(6) . 2_776
N1 Cd2 N7 100.3(6) . 2_776
N7 Cd2 N4 104.1(6) . .
N1 Cd2 N4 73.4(6) . .
N7 Cd2 N4 94.4(6) 2_776 .
N7 Cd2 O3 99.7(5) . .
N1 Cd2 O3 84.4(5) . .
N7 Cd2 O3 104.9(5) 2_776 .
N4 Cd2 O3 153.0(5) . .
N7 Cd2 O4 86.3(5) . .
N1 Cd2 O4 101.0(5) . .
N7 Cd2 O4 153.1(5) 2_776 .
N4 Cd2 O4 107.3(5) . .
O3 Cd2 O4 61.4(4) . .
N12 Cd1 N4 94.8(6) 2_777 .
N12 Cd1 N10 84.2(6) 2_777 .
N4 Cd1 N10 176.8(7) . .
N12 Cd1 N1 83.6(8) 2_777 .
N4 Cd1 N1 74.8(6) . .
N10 Cd1 N1 102.1(7) . .
N12 Cd1 O1 164.6(4) 2_777 .
N4 Cd1 O1 99.9(5) . .
N10 Cd1 O1 81.4(6) . .
N1 Cd1 O1 104.7(5) . .
N12 Cd1 O2 114.5(8) 2_777 .
N4 Cd1 O2 87.8(5) . .
N10 Cd1 O2 95.3(6) . .
N1 Cd1 O2 156.2(5) . .
O1 Cd1 O2 61.8(4) . .
N15 Ni2 O4 176.0(6) . .
N15 Ni2 N16 87.3(7) . .
O4 Ni2 N16 94.6(6) . .
N15 Ni2 O3 94.6(6) . .
O4 Ni2 O3 83.7(5) . .
N16 Ni2 O3 176.0(6) . .
O2 Ni1 N13 177.0(6) . .
O2 Ni1 O1 83.6(5) . .
N13 Ni1 O1 95.1(6) . .
O2 Ni1 N14 94.8(6) . .
N13 Ni1 N14 86.6(6) . .
O1 Ni1 N14 177.1(6) . .
N8 N7 Cd2 126.2(11) . .
N8 N7 Cd2 126.1(11) . 2_776
Cd2 N7 Cd2 107.3(6) . 2_776
N5 N4 Cd1 122.8(12) . .
N5 N4 Cd2 127.3(12) . .
Cd1 N4 Cd2 104.7(7) . .
N6 N5 N4 180(3) . .
N2 N1 Cd1 122.6(12) . .
N2 N1 Cd2 129.9(12) . .
Cd1 N1 Cd2 105.7(7) . .
N3 N2 N1 175(2) . .
N9 N8 N7 179(2) . .
C11 O2 Ni1 127.2(12) . .
C11 O2 Cd1 125.3(12) . .
Ni1 O2 Cd1 107.5(6) . .
C23 O4 Ni2 127.3(11) . .
C23 O4 Cd2 125.4(11) . .
Ni2 O4 Cd2 107.2(5) . .
C14 O3 Ni2 126.1(11) . .
C14 O3 Cd2 126.3(11) . .
Ni2 O3 Cd2 107.5(5) . .
C2 O1 Ni1 125.1(12) . .
C2 O1 Cd1 127.3(12) . .
Ni1 O1 Cd1 107.1(5) . .
C16 N15 C18 117.6(17) . .
C16 N15 Ni2 127.7(13) . .
C18 N15 Ni2 114.7(13) . .
C4 N13 C6 115.0(17) . .
C4 N13 Ni1 127.7(13) . .
C6 N13 Ni1 117.3(13) . .
C21 N16 C19 119.1(15) . .
C21 N16 Ni2 125.5(13) . .
C19 N16 Ni2 115.3(12) . .
C9 N14 C7 121.0(19) . .
C9 N14 Ni1 127.1(14) . .
C7 N14 Ni1 111.9(14) . .
C14 C13 H13A 109.5 . .
C14 C13 H13B 109.5 . .
H13A C13 H13B 109.5 . .
C14 C13 H13C 109.5 . .
H13A C13 H13C 109.5 . .
H13B C13 H13C 109.5 . .
O3 C14 C15 124.3(16) . .
O3 C14 C13 115.5(16) . .
C15 C14 C13 120.1(16) . .
C14 C15 C16 126.4(17) . .
C14 C15 H15 116.8 . .
C16 C15 H15 116.8 . .
C18 C19 N16 110.8(15) . .
C18 C19 H19A 109.5 . .
N16 C19 H19A 109.5 . .
C18 C19 H19B 109.5 . .
N16 C19 H19B 109.5 . .
H19A C19 H19B 108.1 . .
C19 C18 N15 111.2(19) . .
C19 C18 H18A 109.4 . .
N15 C18 H18A 109.4 . .
C19 C18 H18B 109.4 . .
N15 C18 H18B 109.4 . .
H18A C18 H18B 108.0 . .
N15 C16 C15 121.0(17) . .
N15 C16 C17 122.0(17) . .
C15 C16 C17 117.0(17) . .
N16 C21 C22 125.1(15) . .
N16 C21 C20 120.9(19) . .
C22 C21 C20 113.9(18) . .
O4 C23 C22 123.8(17) . .
O4 C23 C24 117.3(14) . .
C22 C23 C24 118.9(16) . .
C23 C24 H24A 109.5 . .
C23 C24 H24B 109.5 . .
H24A C24 H24B 109.5 . .
C23 C24 H24C 109.5 . .
H24A C24 H24C 109.5 . .
H24B C24 H24C 109.5 . .
C23 C22 C21 123.6(17) . .
C23 C22 H22 118.2 . .
C21 C22 H22 118.2 . .
O1 C2 C3 127.6(19) . .
O1 C2 C1 116.1(15) . .
C3 C2 C1 116.3(17) . .
C2 C1 H1A 109.5 . .
C2 C1 H1B 109.5 . .
H1A C1 H1B 109.5 . .
C2 C1 H1C 109.5 . .
H1A C1 H1C 109.5 . .
H1B C1 H1C 109.5 . .
C2 C3 C4 121.9(17) . .
C2 C3 H3 119.1 . .
C4 C3 H3 119.1 . .
N13 C4 C3 122.2(16) . .
N13 C4 C5 125(2) . .
C3 C4 C5 113.2(18) . .
C4 C5 H5A 109.5 . .
C4 C5 H5B 109.5 . .
H5A C5 H5B 109.5 . .
C4 C5 H5C 109.5 . .
H5A C5 H5C 109.5 . .
H5B C5 H5C 109.5 . .
N14 C9 C10 120.6(19) . .
N14 C9 C8 122(2) . .
C10 C9 C8 118(2) . .
C6 C7 N14 117(2) . .
C6 C7 H7A 108.1 . .
N14 C7 H7A 108.1 . .
C6 C7 H7B 108.1 . .
N14 C7 H7B 108.1 . .
H7A C7 H7B 107.3 . .
C11 C10 C9 128.0(19) . .
C11 C10 H10 116.0 . .
C9 C10 H10 116.0 . .
C7 C6 N13 107.4(19) . .
C7 C6 H6A 110.2 . .
N13 C6 H6A 110.2 . .
C7 C6 H6B 110.2 . .
N13 C6 H6B 110.2 . .
H6A C6 H6B 108.5 . .
C10 C11 O2 122.0(18) . .
C10 C11 C12 123.1(19) . .
O2 C11 C12 114.8(18) . .
C11 C12 H12A 109.5 . .
C11 C12 H12B 109.5 . .
H12A C12 H12B 109.5 . .
C11 C12 H12C 109.5 . .
H12A C12 H12C 109.5 . .
H12B C12 H12C 109.5 . .
N10 N11 N12 174(3) . .
N11 N10 Cd1 129.3(18) . .
N11 N12 Cd1 132.9(12) . 2_777
C16 C17 H17A 109.5 . .
C16 C17 H17B 109.5 . .
H17A C17 H17B 109.5 . .
C16 C17 H17C 109.5 . .
H17A C17 H17C 109.5 . .
H17B C17 H17C 109.5 . .
C21 C20 H20A 109.5 . .
C21 C20 H20B 109.5 . .
H20A C20 H20B 109.5 . .
C21 C20 H20C 109.5 . .
H20A C20 H20C 109.5 . .
H20B C20 H20C 109.5 . .
C9 C8 H8A 109.5 . .
C9 C8 H8B 109.5 . .
H8A C8 H8B 109.5 . .
C9 C8 H8C 109.5 . .
H8A C8 H8C 109.5 . .
H8B C8 H8C 109.5 . .

loop_
_geom_bond_atom_site_label_1
_geom_bond_atom_site_label_2
_geom_bond_distance
_geom_bond_site_symmetry_2
Cd2 N7 2.290(14) .
Cd2 N1 2.319(16) .
Cd2 N7 2.341(14) 2_776
Cd2 N4 2.355(15) .
Cd2 O3 2.423(11) .
Cd2 O4 2.448(11) .
Cd1 N12 2.26(2) 2_777
Cd1 N4 2.299(15) .
Cd1 N10 2.30(2) .
Cd1 N1 2.302(15) .
Cd1 O1 2.400(11) .
Cd1 O2 2.405(13) .
Ni2 N15 1.842(15) .
Ni2 O4 1.853(12) .
Ni2 N16 1.857(14) .
Ni2 O3 1.873(12) .
Ni1 O2 1.842(13) .
Ni1 N13 1.848(15) .
Ni1 O1 1.859(13) .
Ni1 N14 1.867(16) .
N7 N8 1.20(2) .
N7 Cd2 2.341(14) 2_776
N4 N5 1.21(2) .
N5 N6 1.13(3) .
N1 N2 1.18(2) .
N2 N3 1.16(3) .
N8 N9 1.12(2) .
O2 C11 1.34(2) .
O4 C23 1.305(19) .
O3 C14 1.309(19) .
O1 C2 1.29(2) .
N15 C16 1.33(2) .
N15 C18 1.51(2) .
N13 C4 1.30(2) .
N13 C6 1.47(3) .
N16 C21 1.29(2) .
N16 C19 1.48(2) .
N14 C9 1.31(2) .
N14 C7 1.45(3) .
C13 C14 1.50(2) .
C13 H13A 0.9600 .
C13 H13B 0.9600 .
C13 H13C 0.9600 .
C14 C15 1.34(2) .
C15 C16 1.42(3) .
C15 H15 0.9300 .
C19 C18 1.47(3) .
C19 H19A 0.9700 .
C19 H19B 0.9700 .
C18 H18A 0.9700 .
C18 H18B 0.9700 .
C16 C17 1.50(3) .
C21 C22 1.41(3) .
C21 C20 1.52(2) .
C23 C22 1.36(2) .
C23 C24 1.49(3) .
C24 H24A 0.9600 .
C24 H24B 0.9600 .
C24 H24C 0.9600 .
C22 H22 0.9300 .
C2 C3 1.36(2) .
C2 C1 1.52(3) .
C1 H1A 0.9600 .
C1 H1B 0.9600 .
C1 H1C 0.9600 .
C3 C4 1.46(3) .
C3 H3 0.9300 .
C4 C5 1.48(3) .
C5 H5A 0.9600 .
C5 H5B 0.9600 .
C5 H5C 0.9600 .
C9 C10 1.44(3) .
C9 C8 1.48(3) .
C7 C6 1.45(3) .
C7 H7A 0.9700 .
C7 H7B 0.9700 .
C10 C11 1.32(3) .
C10 H10 0.9300 .
C6 H6A 0.9700 .
C6 H6B 0.9700 .
C11 C12 1.48(3) .
C12 H12A 0.9600 .
C12 H12B 0.9600 .
C12 H12C 0.9600 .
N11 N10 1.14(2) .
N11 N12 1.29(3) .
N12 Cd1 2.26(2) 2_777
C17 H17A 0.9600 .
C17 H17B 0.9600 .
C17 H17C 0.9600 .
C20 H20A 0.9600 .
C20 H20B 0.9600 .
C20 H20C 0.9600 .
C8 H8A 0.9600 .
C8 H8B 0.9600 .
C8 H8C 0.9600 .
